data_7026357
loop_
_publ_author_name
'Gole, Bappaditya'
'Chakrabarty, Rajesh'
'Mukherjee, Sandip'
'Song, You'
'Mukherjee, Partha Sarathi'

_publ_section_title
;
 Use of 2-pyrimidineamidoxime to generate polynuclear homo-/heterometallic
 assemblies: synthesis, crystal structures and magnetic study with
 theoretical investigations on the exchange mechanism.
;
_journal_issue 41
_journal_name_full 'Dalton transactions (Cambridge, England : 2003)'
_journal_page_first 9766
_journal_page_last 9778
_journal_paper_doi 10.1039/c0dt00353k
_journal_volume 39
_journal_year 2010
_chemical_formula_moiety 'C10 H12 Cu N9 O5, (N, 3O)'
_chemical_formula_sum 'C10 H12 Cu N10 O8'
_chemical_formula_weight 463.85
_chemical_name_systematic
;
?
;
_space_group_IT_number 2
_symmetry_cell_setting triclinic
_symmetry_space_group_name_Hall '-P 1'
_symmetry_space_group_name_H-M 'P -1'
_atom_sites_solution_hydrogens geom
_atom_sites_solution_primary direct
_atom_sites_solution_secondary difmap
_audit_creation_method SHELXL-97
_cell_angle_alpha 98.392(2)
_cell_angle_beta 92.024(2)
_cell_angle_gamma 97.2620(10)
_cell_formula_units_Z 2
_cell_length_a 7.0434(2)
_cell_length_b 8.7481(3)
_cell_length_c 13.6485(4)
_cell_measurement_temperature 293(2)
_cell_volume 824.05(4)
_computing_cell_refinement 'BRUKER SMART'
_computing_data_collection 'BRUKER SMART'
_computing_data_reduction 'BRUKER SAINT'
_computing_molecular_graphics 'ORTEP-3 for Windows(Farrugia, 1997)'
_computing_publication_material WinGX
_computing_structure_refinement 'SHELXL-97 (Sheldrick, 2008)'
_computing_structure_solution 'SHELXS97 (Sheldrick, 2008)'
_diffrn_ambient_temperature 293(2)
_diffrn_measured_fraction_theta_full 0.987
_diffrn_measured_fraction_theta_max 0.987
_diffrn_measurement_device_type 'CCD area detector'
_diffrn_measurement_method 'phi and omega scan'
_diffrn_radiation_monochromator graphite
_diffrn_radiation_source 'fine-focus sealed tube'
_diffrn_radiation_type MoK\a
_diffrn_radiation_wavelength 0.71073
_diffrn_reflns_av_R_equivalents 0.0268
_diffrn_reflns_av_sigmaI/netI 0.0328
_diffrn_reflns_limit_h_max 9
_diffrn_reflns_limit_h_min -10
_diffrn_reflns_limit_k_max 12
_diffrn_reflns_limit_k_min -12
_diffrn_reflns_limit_l_max 18
_diffrn_reflns_limit_l_min -19
_diffrn_reflns_number 12999
_diffrn_reflns_theta_full 30.61
_diffrn_reflns_theta_max 30.61
_diffrn_reflns_theta_min 1.51
_exptl_absorpt_coefficient_mu 1.398
_exptl_absorpt_correction_T_max 0.7485
_exptl_absorpt_correction_T_min 0.6956
_exptl_absorpt_correction_type empirical
_exptl_absorpt_process_details 'SADABS: Blessing, R. (1995), Acta Cryst., A51, 33'
_exptl_crystal_density_diffrn 1.869
_exptl_crystal_density_method 'not measured'
_exptl_crystal_F_000 470
_exptl_crystal_size_max 0.28
_exptl_crystal_size_mid 0.26
_exptl_crystal_size_min 0.22
_refine_diff_density_max 0.553
_refine_diff_density_min -0.550
_refine_diff_density_rms 0.071
_refine_ls_extinction_method none
_refine_ls_goodness_of_fit_ref 1.040
_refine_ls_hydrogen_treatment mixed
_refine_ls_matrix_type full
_refine_ls_number_parameters 310
_refine_ls_number_reflns 5008
_refine_ls_number_restraints 0
_refine_ls_restrained_S_all 1.040
_refine_ls_R_factor_all 0.0506
_refine_ls_R_factor_gt 0.0405
_refine_ls_shift/su_max 0.001
_refine_ls_shift/su_mean 0.000
_refine_ls_structure_factor_coef Fsqd
_refine_ls_weighting_details 'calc w=1/[\s^2^(Fo^2^)+(0.0498P)^2^+0.4964P] where P=(Fo^2^+2Fc^2^)/3'
_refine_ls_weighting_scheme calc
_refine_ls_wR_factor_gt 0.1031
_refine_ls_wR_factor_ref 0.1081
_reflns_number_gt 4136
_reflns_number_total 5008
_reflns_threshold_expression >2\s(I)
_cod_data_source_file c0dt00353k.txt
_cod_data_source_block complex1
_cod_database_code 7026357

loop_
_symmetry_equiv_pos_as_xyz
'x, y, z'
'-x, -y, -z'

loop_
_atom_site_label
_atom_site_type_symbol
_atom_site_fract_x
_atom_site_fract_y
_atom_site_fract_z
_atom_site_U_iso_or_equiv
_atom_site_adp_type
_atom_site_occupancy
_atom_site_symmetry_multiplicity
_atom_site_calc_flag
Cu1 Cu 0.17026(4) 0.47240(3) 0.253069(18) 0.03088(9) Uani 1 1 d
O1 O 0.1206(3) 0.7877(2) 0.37283(14) 0.0413(4) Uani 1 1 d
O2 O 0.1281(3) 0.1446(2) 0.13022(14) 0.0447(4) Uani 1 1 d
O3 O -0.1575(2) 0.4153(2) 0.26009(12) 0.0386(4) Uani 1 1 d
O4 O -0.1881(3) 0.6522(2) 0.23683(13) 0.0477(4) Uani 1 1 d
O5 O -0.4377(3) 0.4810(3) 0.23719(16) 0.0637(6) Uani 1 1 d
O6 O 0.7648(5) 0.0294(3) 0.16893(18) 0.0818(8) Uani 1 1 d
O7 O 0.8953(4) 0.0283(3) 0.3119(2) 0.0870(9) Uani 1 1 d
O8 O 0.5943(4) -0.0047(3) 0.2935(2) 0.0798(8) Uani 1 1 d
N1 N 0.2428(2) 0.3540(2) 0.36345(13) 0.0281(3) Uani 1 1 d
N2 N 0.1696(3) 0.6358(2) 0.36901(13) 0.0308(4) Uani 1 1 d
N3 N 0.2300(2) 0.6068(2) 0.14598(13) 0.0291(3) Uani 1 1 d
N4 N 0.1566(3) 0.3075(2) 0.13664(13) 0.0316(4) Uani 1 1 d
N5 N 0.2926(3) 0.3932(2) 0.53935(14) 0.0349(4) Uani 1 1 d
N6 N 0.1979(3) 0.6903(3) 0.54317(15) 0.0363(4) Uani 1 1 d
H6A H 0.181(4) 0.780(4) 0.542(2) 0.037(8) Uiso 1 1 d
H6B H 0.219(4) 0.652(4) 0.590(2) 0.047(9) Uiso 1 1 d
N7 N 0.2762(3) 0.5769(3) -0.02714(15) 0.0400(4) Uani 1 1 d
N8 N 0.1938(4) 0.2607(3) -0.03491(16) 0.0430(5) Uani 1 1 d
H8A H 0.172(5) 0.166(4) -0.032(2) 0.052(9) Uiso 1 1 d
H8B H 0.208(4) 0.301(4) -0.082(2) 0.047(9) Uiso 1 1 d
N9 N -0.2643(3) 0.5167(3) 0.24431(13) 0.0365(4) Uani 1 1 d
N10 N 0.7490(3) 0.0174(2) 0.25802(17) 0.0431(5) Uani 1 1 d
C1 C 0.2850(3) 0.2078(3) 0.35896(18) 0.0356(5) Uani 1 1 d
H1 H 0.274(4) 0.149(3) 0.294(2) 0.042(7) Uiso 1 1 d
C2 C 0.3273(4) 0.1485(3) 0.44498(19) 0.0404(5) Uani 1 1 d
H2 H 0.348(4) 0.041(4) 0.440(2) 0.043(8) Uiso 1 1 d
C3 C 0.3287(4) 0.2453(3) 0.53388(18) 0.0383(5) Uani 1 1 d
H3 H 0.359(4) 0.211(3) 0.589(2) 0.040(7) Uiso 1 1 d
C4 C 0.2511(3) 0.4387(2) 0.45418(15) 0.0280(4) Uani 1 1 d
C5 C 0.2044(3) 0.6007(2) 0.45635(15) 0.0276(4) Uani 1 1 d
C6 C 0.2775(4) 0.7612(3) 0.15214(19) 0.0387(5) Uani 1 1 d
H6 H 0.278(4) 0.814(4) 0.213(2) 0.050(8) Uiso 1 1 d
C7 C 0.3238(4) 0.8284(3) 0.0694(2) 0.0438(6) Uani 1 1 d
H7 H 0.363(5) 0.943(4) 0.079(2) 0.059(9) Uiso 1 1 d
C8 C 0.3199(4) 0.7327(3) -0.0195(2) 0.0447(6) Uani 1 1 d
H4 H 0.350(4) 0.772(3) -0.075(2) 0.045(8) Uiso 1 1 d
C9 C 0.2353(3) 0.5234(3) 0.05587(15) 0.0283(4) Uani 1 1 d
C10 C 0.1925(3) 0.3515(3) 0.05193(15) 0.0290(4) Uani 1 1 d
H8 H 0.033(5) 0.773(4) 0.333(3) 0.058(10) Uiso 1 1 d
H9 H 0.035(5) 0.129(4) 0.152(3) 0.056(11) Uiso 1 1 d

loop_
_atom_site_aniso_label
_atom_site_aniso_U_11
_atom_site_aniso_U_22
_atom_site_aniso_U_33
_atom_site_aniso_U_23
_atom_site_aniso_U_13
_atom_site_aniso_U_12
Cu1 0.04430(16) 0.02889(15) 0.01828(13) 0.00023(9) 0.00079(9) 0.00451(10)
O1 0.0564(11) 0.0323(9) 0.0362(9) 0.0029(7) -0.0023(8) 0.0137(8)
O2 0.0673(13) 0.0294(9) 0.0359(9) 0.0010(7) 0.0079(9) 0.0036(8)
O3 0.0387(8) 0.0452(10) 0.0322(8) 0.0045(7) 0.0020(6) 0.0089(7)
O4 0.0645(11) 0.0469(11) 0.0325(9) 0.0084(8) -0.0030(8) 0.0099(9)
O5 0.0288(8) 0.112(2) 0.0517(12) 0.0133(12) 0.0010(8) 0.0123(10)
O6 0.155(3) 0.0499(13) 0.0413(12) 0.0068(10) 0.0079(14) 0.0153(15)
O7 0.0601(14) 0.0761(18) 0.115(2) -0.0103(16) -0.0324(15) 0.0093(12)
O8 0.0617(14) 0.0776(17) 0.102(2) 0.0100(15) 0.0304(14) 0.0132(12)
N1 0.0301(8) 0.0311(9) 0.0218(8) 0.0017(7) 0.0009(6) 0.0022(6)
N2 0.0393(9) 0.0276(9) 0.0244(8) 0.0003(7) -0.0004(7) 0.0055(7)
N3 0.0317(8) 0.0323(9) 0.0231(8) 0.0019(7) 0.0003(6) 0.0061(7)
N4 0.0404(9) 0.0282(9) 0.0252(8) -0.0001(7) 0.0017(7) 0.0051(7)
N5 0.0404(10) 0.0407(11) 0.0242(9) 0.0058(8) 0.0009(7) 0.0067(8)
N6 0.0511(11) 0.0337(11) 0.0225(9) -0.0010(8) 0.0010(8) 0.0056(9)
N7 0.0521(11) 0.0427(11) 0.0265(9) 0.0080(8) 0.0036(8) 0.0077(9)
N8 0.0671(14) 0.0368(12) 0.0243(10) -0.0002(9) 0.0059(9) 0.0080(10)
N9 0.0349(9) 0.0559(13) 0.0193(8) 0.0034(8) 0.0015(6) 0.0105(9)
N10 0.0513(12) 0.0306(10) 0.0450(12) -0.0015(9) 0.0019(9) 0.0044(9)
C1 0.0415(11) 0.0335(11) 0.0311(11) 0.0000(9) 0.0011(9) 0.0080(9)
C2 0.0471(13) 0.0370(13) 0.0397(13) 0.0104(10) 0.0013(10) 0.0107(10)
C3 0.0429(12) 0.0442(13) 0.0308(11) 0.0124(10) 0.0027(9) 0.0086(10)
C4 0.0264(9) 0.0327(10) 0.0237(9) 0.0026(8) 0.0017(7) 0.0008(7)
C5 0.0266(8) 0.0299(10) 0.0237(9) -0.0008(8) 0.0001(7) 0.0000(7)
C6 0.0464(12) 0.0335(12) 0.0342(12) 0.0010(10) 0.0026(9) 0.0024(9)
C7 0.0519(14) 0.0361(13) 0.0449(14) 0.0112(11) 0.0070(11) 0.0041(10)
C8 0.0564(15) 0.0441(14) 0.0368(13) 0.0166(11) 0.0048(11) 0.0057(11)
C9 0.0290(9) 0.0333(11) 0.0230(9) 0.0039(8) -0.0002(7) 0.0065(7)
C10 0.0315(9) 0.0321(10) 0.0229(9) -0.0002(8) -0.0006(7) 0.0081(8)

loop_
_atom_type_symbol
_atom_type_description
_atom_type_scat_dispersion_real
_atom_type_scat_dispersion_imag
_atom_type_scat_source
C C 0.0033 0.0016 'International Tables Vol C Tables 4.2.6.8 and 6.1.1.4'
H H 0.0000 0.0000 'International Tables Vol C Tables 4.2.6.8 and 6.1.1.4'
N N 0.0061 0.0033 'International Tables Vol C Tables 4.2.6.8 and 6.1.1.4'
O O 0.0106 0.0060 'International Tables Vol C Tables 4.2.6.8 and 6.1.1.4'
Cu Cu 0.3201 1.2651 'International Tables Vol C Tables 4.2.6.8 and 6.1.1.4'

loop_
_geom_angle_atom_site_label_1
_geom_angle_atom_site_label_2
_geom_angle_atom_site_label_3
_geom_angle
N2 Cu1 N4 177.11(8)
N2 Cu1 N3 100.06(7)
N4 Cu1 N3 80.51(7)
N2 Cu1 N1 79.88(7)
N4 Cu1 N1 100.87(8)
N3 Cu1 N1 153.75(7)
N2 Cu1 O3 88.89(7)
N4 Cu1 O3 88.26(7)
N3 Cu1 O3 109.62(7)
N1 Cu1 O3 96.63(6)
N2 O1 H8 101(3)
N4 O2 H9 104(3)
N9 O3 Cu1 119.45(14)
C4 N1 C1 116.34(19)
C4 N1 Cu1 113.46(14)
C1 N1 Cu1 130.20(15)
C5 N2 O1 112.53(17)
C5 N2 Cu1 118.25(15)
O1 N2 Cu1 129.00(14)
C6 N3 C9 116.01(19)
C6 N3 Cu1 130.76(16)
C9 N3 Cu1 113.02(14)
C10 N4 O2 112.18(18)
C10 N4 Cu1 117.11(15)
O2 N4 Cu1 130.50(14)
C4 N5 C3 115.8(2)
C5 N6 H6A 117(2)
C5 N6 H6B 116(2)
H6A N6 H6B 127(3)
C9 N7 C8 115.8(2)
C10 N8 H8A 114(2)
C10 N8 H8B 118(2)
H8A N8 H8B 128(3)
O5 N9 O4 121.6(2)
O5 N9 O3 119.4(2)
O4 N9 O3 118.98(19)
O8 N10 O7 118.9(3)
O8 N10 O6 122.2(3)
O7 N10 O6 118.8(3)
N1 C1 C2 120.7(2)
N1 C1 H1 114.7(17)
C2 C1 H1 124.4(17)
C3 C2 C1 117.8(2)
C3 C2 H2 122.9(18)
C1 C2 H2 119.2(18)
N5 C3 C2 122.2(2)
N5 C3 H3 118.4(19)
C2 C3 H3 119.4(19)
N5 C4 N1 127.2(2)
N5 C4 C5 117.94(19)
N1 C4 C5 114.90(18)
N2 C5 N6 127.3(2)
N2 C5 C4 113.44(18)
N6 C5 C4 119.3(2)
N3 C6 C7 121.1(2)
N3 C6 H6 115(2)
C7 C6 H6 124(2)
C8 C7 C6 118.0(2)
C8 C7 H7 124.0(19)
C6 C7 H7 117.9(19)
N7 C8 C7 121.9(2)
N7 C8 H4 117.4(19)
C7 C8 H4 120.8(19)
N7 C9 N3 127.1(2)
N7 C9 C10 117.83(19)
N3 C9 C10 115.02(18)
N4 C10 N8 127.0(2)
N4 C10 C9 114.30(18)
N8 C10 C9 118.7(2)

loop_
_geom_bond_atom_site_label_1
_geom_bond_atom_site_label_2
_geom_bond_distance
Cu1 N2 1.9721(18)
Cu1 N4 1.9749(18)
Cu1 N3 2.0289(18)
Cu1 N1 2.0342(18)
Cu1 O3 2.3081(17)
O1 N2 1.408(2)
O1 H8 0.79(4)
O2 N4 1.403(3)
O2 H9 0.73(3)
O3 N9 1.270(3)
O4 N9 1.258(3)
O5 N9 1.218(3)
O6 N10 1.243(3)
O7 N10 1.230(3)
O8 N10 1.213(3)
N1 C4 1.342(3)
N1 C1 1.342(3)
N2 C5 1.296(3)
N3 C6 1.339(3)
N3 C9 1.340(3)
N4 C10 1.294(3)
N5 C4 1.318(3)
N5 C3 1.342(3)
N6 C5 1.328(3)
N6 H6A 0.81(3)
N6 H6B 0.78(3)
N7 C9 1.315(3)
N7 C8 1.347(3)
N8 C10 1.328(3)
N8 H8A 0.83(3)
N8 H8B 0.78(3)
C1 C2 1.389(3)
C1 H1 0.95(3)
C2 C3 1.374(4)
C2 H2 0.97(3)
C3 H3 0.88(3)
C4 C5 1.491(3)
C6 C7 1.378(4)
C6 H6 0.88(3)
C7 C8 1.366(4)
C7 H7 1.00(3)
C8 H4 0.90(3)
C9 C10 1.488(3)

loop_
_geom_hbond_atom_site_label_D
_geom_hbond_atom_site_label_H
_geom_hbond_atom_site_label_A
_geom_hbond_distance_DH
_geom_hbond_distance_HA
_geom_hbond_distance_DA
_geom_hbond_angle_DHA
_geom_hbond_site_symmetry_A
N8 H8B O4 0.78(3) 2.22(3) 2.965(3) 162(3) 2_565
N8 H8A O6 0.83(3) 2.44(3) 2.956(3) 122(3) 2_655
N6 H6B O3 0.78(3) 2.25(3) 2.976(3) 154(3) 2_566
N6 H6A O7 0.81(3) 2.53(3) 3.079(4) 126(2) 2_666
O2 H9 O6 0.73(3) 2.03(3) 2.728(4) 160(4) 1_455
O1 H8 O4 0.79(4) 2.07(4) 2.828(3) 159(3) .
